data_2312045
loop_
_publ_author_name
'Parkin, Sean'
'Glidewell, Christopher'
'Horton, Peter N.'

_publ_section_title
;
 (E,E)-1,1'-[1,2-Bis(4-chlorophenyl)ethane-1,2-diyl]bis(phenyldiazene)
 revisited: threefold configurational disorder of (S,S), (R,R) and (S,R)
 isomers, a detailed critique.
;
_journal_coeditor_code FA3399
_journal_issue 'Pt 3'
_journal_name_full 'Acta crystallographica. Section C, Structural chemistry'
_journal_page_first 77
_journal_page_last 82
_journal_paper_doi 10.1107/S2053229623001262
_journal_volume 79
_journal_year 2023
_chemical_formula_iupac 'C26 H20 Cl2 N4'
_chemical_formula_moiety 'C26 H20 Cl2 N4'
_chemical_formula_sum 'C26 H20 Cl2 N4'
_chemical_formula_weight 459.36
_chemical_name_systematic
;
1,1'-[1,2-Bis(4-chlorophenyl)ethane-1,2-diyl]bis(phenyldiazene)
;
_space_group_crystal_system monoclinic
_space_group_IT_number 15
_space_group_name_Hall '-C 2yc'
_space_group_name_H-M_alt 'C 1 2/c 1'
_atom_sites_solution_hydrogens geom
_audit_creation_method SHELXL-2019/2
_cell_angle_alpha 90
_cell_angle_beta 99.967(7)
_cell_angle_gamma 90
_cell_formula_units_Z 4
_cell_length_a 22.657(10)
_cell_length_b 5.4399(18)
_cell_length_c 19.086(6)
_cell_measurement_reflns_used 3065
_cell_measurement_temperature 100(2)
_cell_measurement_theta_max 30.289
_cell_measurement_theta_min 2.167
_cell_volume 2316.9(15)
_computing_cell_refinement
;
<i>CrystalClear-SM Expert</i> (Rigaku, 2012)
;
_computing_data_reduction
;
<i>CrystalClear-SM Expert</i> (Rigaku, 2012)
;
_computing_molecular_graphics
;
<i>ShelXle</i> (H\"ubschle <i>et al.</i>,  2011)
;
_computing_publication_material
;
SHELXL2019 (Sheldrick, 2015b)
;
_computing_structure_refinement
;
SHELXL2019 (Sheldrick, 2015b)
;
_computing_structure_solution
;
<i>SHELXT</i> (Sheldrick, 2015a)
;
_diffrn_ambient_temperature 100(2)
_diffrn_detector_area_resol_mean 28.5714
_diffrn_measured_fraction_theta_full 0.997
_diffrn_measured_fraction_theta_max 0.881
_diffrn_measurement_device_type 'Rigaku AFC12'
_diffrn_measurement_method 'profile data from \w-scans'
_diffrn_radiation_type MoK\a
_diffrn_radiation_wavelength 0.71073
_diffrn_reflns_av_R_equivalents 0.0297
_diffrn_reflns_av_unetI/netI 0.0333
_diffrn_reflns_limit_h_max 23
_diffrn_reflns_limit_h_min -29
_diffrn_reflns_limit_k_max 7
_diffrn_reflns_limit_k_min -7
_diffrn_reflns_limit_l_max 26
_diffrn_reflns_limit_l_min -26
_diffrn_reflns_number 8691
_diffrn_reflns_theta_full 25.242
_diffrn_reflns_theta_max 30.289
_diffrn_reflns_theta_min 2.581
_exptl_absorpt_coefficient_mu 0.301
_exptl_absorpt_correction_T_max 0.985
_exptl_absorpt_correction_T_min 0.797
_exptl_absorpt_correction_type multi-scan
_exptl_absorpt_process_details
;
(<i>CrystalClear-SM Expert</i>; Rigaku, 2012)
;
_exptl_crystal_colour yellow
_exptl_crystal_density_diffrn 1.317
_exptl_crystal_description needle
_exptl_crystal_F_000 952
_exptl_crystal_size_max 0.500
_exptl_crystal_size_mid 0.060
_exptl_crystal_size_min 0.050
_refine_diff_density_max 0.209
_refine_diff_density_min -0.175
_refine_ls_extinction_method none
_refine_ls_goodness_of_fit_ref 1.098
_refine_ls_hydrogen_treatment constr
_refine_ls_matrix_type full
_refine_ls_number_parameters 344
_refine_ls_number_reflns 3064
_refine_ls_number_restraints 861
_refine_ls_restrained_S_all 0.998
_refine_ls_R_factor_all 0.0827
_refine_ls_R_factor_gt 0.0550
_refine_ls_shift/su_max 0.004
_refine_ls_shift/su_mean 0.000
_refine_ls_structure_factor_coef Fsqd
_refine_ls_weighting_details 'w=1/[\s^2^(Fo^2^)+(0.0546P)^2^+0.7288P] where P=(Fo^2^+2Fc^2^)/3'
_refine_ls_weighting_scheme calc
_refine_ls_wR_factor_gt 0.1238
_refine_ls_wR_factor_ref 0.1405
_reflns_number_gt 2189
_reflns_number_total 3064
_reflns_threshold_expression 'I > 2\s(I)'
_cod_data_source_file fa3399sup1.cif
_cod_data_source_block IId
_cod_original_sg_symbol_H-M 'C 2/c'
_cod_database_code 2312045
_shelx_space_group_comment
;
The symmetry employed for this shelxl refinement is uniquely defined
by the following loop, which should always be used as a source of
symmetry information in preference to the above space-group names.
They are only intended as comments.
;
_shelx_estimated_absorpt_t_min 0.864
_shelx_estimated_absorpt_t_max 0.985

loop_
_space_group_symop_operation_xyz
'x, y, z'
'-x, y, -z+1/2'
'x+1/2, y+1/2, z'
'-x+1/2, y+1/2, -z+1/2'
'-x, -y, -z'
'x, -y, z-1/2'
'-x+1/2, -y+1/2, -z'
'x+1/2, -y+1/2, z-1/2'

loop_
_atom_site_type_symbol
_atom_site_label
_atom_site_fract_x
_atom_site_fract_y
_atom_site_fract_z
_atom_site_U_iso_or_equiv
_atom_site_adp_type
_atom_site_calc_flag
_atom_site_occupancy
_atom_site_disorder_assembly
_atom_site_disorder_group
C C1A 0.2560(2) 0.8602(10) 0.4658(3) 0.0335(6) Uani d 0.3872(15) A -1
H H1A 0.266805 1.021496 0.489719 0.040 Uiso calc 0.3872(15) A -1
N N1A 0.1905(3) 0.8497(18) 0.4411(5) 0.0316(14) Uani d 0.3872(15) A -1
N N2A 0.1627(3) 1.029(2) 0.4592(7) 0.0387(19) Uani d 0.3872(15) A -1
C C2A 0.0987(2) 1.0154(13) 0.4364(4) 0.0373(15) Uani d 0.3872(15) A -1
C C3A 0.0661(3) 1.2216(12) 0.4495(4) 0.0458(18) Uani d 0.3872(15) A -1
H H3A 0.085878 1.357083 0.474880 0.055 Uiso calc 0.3872(15) A -1
C C4A 0.0046(3) 1.2298(11) 0.4256(5) 0.0505(16) Uani d 0.3872(15) A -1
H H4A -0.017655 1.370765 0.434551 0.061 Uiso calc 0.3872(15) A -1
C C5A -0.0243(2) 1.0316(13) 0.3884(4) 0.078(3) Uani d 0.3872(15) A -1
H H5A -0.066312 1.037165 0.372072 0.093 Uiso calc 0.3872(15) A -1
C C6A 0.0083(3) 0.8253(12) 0.3753(4) 0.0561(18) Uani d 0.3872(15) A -1
H H6A -0.011436 0.689881 0.349922 0.067 Uiso calc 0.3872(15) A -1
C C7A 0.0698(3) 0.8172(11) 0.3992(4) 0.053(3) Uani d 0.3872(15) A -1
H H7A 0.092097 0.676195 0.390251 0.064 Uiso calc 0.3872(15) A -1
C C8A 0.2844(3) 0.8418(13) 0.4001(3) 0.0319(16) Uani d 0.3872(15) A -1
C C9A 0.2717(4) 0.6441(12) 0.3539(3) 0.0317(13) Uani d 0.3872(15) A -1
H H9A 0.244095 0.521363 0.362868 0.038 Uiso calc 0.3872(15) A -1
C C10A 0.2992(4) 0.6259(13) 0.2944(3) 0.0306(19) Uani d 0.3872(15) A -1
H H10A 0.290483 0.490800 0.262791 0.037 Uiso calc 0.3872(15) A -1
C C11A 0.3396(3) 0.8055(15) 0.2812(3) 0.0361(13) Uani d 0.3872(15) A -1
C C12A 0.3523(3) 1.0032(14) 0.3275(4) 0.036(2) Uani d 0.3872(15) A -1
H H12A 0.379898 1.125937 0.318505 0.044 Uiso calc 0.3872(15) A -1
C C13A 0.3248(3) 1.0214(13) 0.3870(4) 0.0315(12) Uani d 0.3872(15) A -1
H H13A 0.333510 1.156503 0.418582 0.038 Uiso calc 0.3872(15) A -1
Cl Cl1A 0.3769(3) 0.7838(15) 0.2129(3) 0.0646(13) Uani d 0.3872(15) A -1
C C1B 0.2723(2) 0.6498(10) 0.5200(3) 0.0335(6) Uani d 0.3872(15) A -1
H H1B 0.252509 0.495925 0.499115 0.040 Uiso calc 0.3872(15) A -1
N N1B 0.24731(18) 0.7122(8) 0.5845(2) 0.0341(9) Uani d 0.3872(15) A -1
N N2B 0.2068(2) 0.5765(10) 0.5955(3) 0.0328(11) Uani d 0.3872(15) A -1
C C2B 0.18189(14) 0.6356(6) 0.65794(14) 0.0354(9) Uani d 0.3872(15) A -1
C C3B 0.14065(15) 0.4667(5) 0.67521(17) 0.0431(19) Uani d 0.3872(15) A -1
H H3B 0.130853 0.324851 0.646533 0.052 Uiso calc 0.3872(15) A -1
C C4B 0.11375(17) 0.5055(6) 0.7344(2) 0.0563(13) Uani d 0.3872(15) A -1
H H4B 0.085565 0.390077 0.746232 0.068 Uiso calc 0.3872(15) A -1
C C5B 0.12809(18) 0.7131(7) 0.77638(17) 0.051(3) Uani d 0.3872(15) A -1
H H5B 0.109703 0.739569 0.816860 0.061 Uiso calc 0.3872(15) A -1
C C6B 0.16933(16) 0.8819(6) 0.75911(16) 0.0433(10) Uani d 0.3872(15) A -1
H H6B 0.179128 1.023837 0.787789 0.052 Uiso calc 0.3872(15) A -1
C C7B 0.19623(13) 0.8432(6) 0.69989(17) 0.039(2) Uani d 0.3872(15) A -1
H H7B 0.224417 0.958615 0.688089 0.046 Uiso calc 0.3872(15) A -1
C C8B 0.33890(10) 0.5998(6) 0.54131(18) 0.0321(13) Uani d 0.3872(15) A -1
C C9B 0.37486(12) 0.7636(5) 0.58553(18) 0.0387(9) Uani d 0.3872(15) A -1
H H9B 0.358182 0.910966 0.600339 0.046 Uiso calc 0.3872(15) A -1
C C10B 0.43524(12) 0.7118(5) 0.60807(17) 0.039(2) Uani d 0.3872(15) A -1
H H10B 0.459820 0.823703 0.638290 0.046 Uiso calc 0.3872(15) A -1
C C11B 0.45965(10) 0.4961(6) 0.58640(18) 0.0412(9) Uani d 0.3872(15) A -1
C C12B 0.42368(14) 0.3323(5) 0.54218(19) 0.0407(15) Uani d 0.3872(15) A -1
H H12B 0.440366 0.184964 0.527366 0.049 Uiso calc 0.3872(15) A -1
C C13B 0.36331(13) 0.3842(6) 0.51963(18) 0.0361(10) Uani d 0.3872(15) A -1
H H13B 0.338728 0.272223 0.489414 0.043 Uiso calc 0.3872(15) A -1
Cl Cl1B 0.53413(7) 0.4299(4) 0.61552(9) 0.0560(6) Uani d 0.3872(15) A -1
C C1C 0.2425(3) 0.8584(15) 0.4751(5) 0.0335(6) Uani d 0.226(3) A 2
H H1C 0.253229 1.018067 0.499987 0.040 Uiso calc 0.226(3) A 2
N N1C 0.1773(5) 0.839(3) 0.4496(9) 0.032(3) Uani d 0.226(3) A 2
N N2C 0.1497(5) 1.028(3) 0.4619(11) 0.030(2) Uani d 0.226(3) A 2
C C2C 0.0872(4) 1.019(2) 0.4313(7) 0.037(3) Uani d 0.226(3) A 2
C C3C 0.0506(5) 1.190(2) 0.4570(7) 0.041(3) Uani d 0.226(3) A 2
H H3C 0.067208 1.300989 0.493527 0.050 Uiso calc 0.226(3) A 2
C C4C -0.0102(4) 1.198(2) 0.4291(8) 0.045(2) Uani d 0.226(3) A 2
H H4C -0.035240 1.315177 0.446638 0.054 Uiso calc 0.226(3) A 2
C C5C -0.0345(4) 1.036(2) 0.3756(8) 0.078(3) Uani d 0.226(3) A 2
H H5C -0.076091 1.041555 0.356587 0.093 Uiso calc 0.226(3) A 2
C C6C 0.0021(6) 0.865(2) 0.3500(5) 0.059(3) Uani d 0.226(3) A 2
H H6C -0.014496 0.753742 0.313425 0.071 Uiso calc 0.226(3) A 2
C C7C 0.0629(5) 0.856(2) 0.3778(6) 0.042(3) Uani d 0.226(3) A 2
H H7C 0.087952 0.739549 0.360314 0.050 Uiso calc 0.226(3) A 2
C C8C 0.2744(6) 0.826(3) 0.4121(6) 0.034(3) Uani d 0.226(3) A 2
C C9C 0.2663(7) 0.619(2) 0.3687(6) 0.042(3) Uani d 0.226(3) A 2
H H9C 0.240773 0.490356 0.378766 0.050 Uiso calc 0.226(3) A 2
C C10C 0.2956(8) 0.601(2) 0.3107(6) 0.041(3) Uani d 0.226(3) A 2
H H10C 0.290082 0.459898 0.281044 0.049 Uiso calc 0.226(3) A 2
C C11C 0.3329(7) 0.790(3) 0.2960(6) 0.042(2) Uani d 0.226(3) A 2
C C12C 0.3410(6) 0.997(2) 0.3393(7) 0.037(2) Uani d 0.226(3) A 2
H H12C 0.366535 1.126037 0.329250 0.044 Uiso calc 0.226(3) A 2
C C13C 0.3117(6) 1.015(2) 0.3973(7) 0.039(3) Uani d 0.226(3) A 2
H H13C 0.317226 1.156500 0.426972 0.046 Uiso calc 0.226(3) A 2
Cl Cl1C 0.3681(5) 0.756(3) 0.2176(5) 0.065(2) Uani d 0.226(3) A 2

loop_
_atom_site_aniso_label
_atom_site_aniso_U_11
_atom_site_aniso_U_22
_atom_site_aniso_U_33
_atom_site_aniso_U_12
_atom_site_aniso_U_13
_atom_site_aniso_U_23
C1A 0.0335(18) 0.0306(10) 0.0358(14) -0.0016(14) 0.0044(12) -0.0045(10)
N1A 0.030(2) 0.033(3) 0.033(3) 0.001(2) 0.007(2) -0.0011(19)
N2A 0.036(3) 0.041(3) 0.038(3) 0.005(3) 0.004(3) -0.002(3)
C2A 0.037(3) 0.045(3) 0.030(3) 0.005(2) 0.005(2) 0.002(2)
C3A 0.039(3) 0.053(4) 0.043(3) 0.008(3) 0.000(3) -0.005(3)
C4A 0.041(4) 0.056(4) 0.053(3) 0.010(3) 0.003(3) 0.002(3)
C5A 0.049(4) 0.073(4) 0.105(6) -0.009(3) -0.002(3) -0.013(3)
C6A 0.043(3) 0.056(3) 0.067(5) -0.010(2) 0.007(3) -0.007(3)
C7A 0.045(3) 0.058(5) 0.057(5) -0.001(3) 0.010(3) -0.013(5)
C8A 0.028(3) 0.038(4) 0.028(3) 0.000(2) 0.002(2) 0.000(2)
C9A 0.038(2) 0.026(2) 0.030(3) -0.0067(19) 0.001(2) 0.002(2)
C10A 0.037(3) 0.032(4) 0.018(3) 0.002(3) -0.007(2) 0.000(3)
C11A 0.037(3) 0.044(3) 0.026(3) 0.009(2) 0.002(2) 0.013(2)
C12A 0.038(4) 0.039(4) 0.034(4) -0.003(3) 0.011(3) 0.002(3)
C13A 0.032(3) 0.027(2) 0.034(3) -0.002(2) 0.001(2) -0.006(2)
Cl1A 0.0717(16) 0.068(3) 0.0609(18) 0.0156(17) 0.0302(14) 0.0148(14)
C1B 0.0335(18) 0.0306(10) 0.0358(14) -0.0016(14) 0.0044(12) -0.0045(10)
N1B 0.031(2) 0.037(2) 0.0333(19) 0.0035(16) 0.0029(16) -0.0026(16)
N2B 0.028(2) 0.039(3) 0.030(2) 0.0005(19) -0.0005(16) -0.0038(19)
C2B 0.0329(19) 0.040(2) 0.0319(19) 0.0134(16) 0.0022(15) 0.0069(17)
C3B 0.053(4) 0.028(3) 0.050(4) 0.001(3) 0.014(3) 0.005(3)
C4B 0.073(3) 0.041(2) 0.062(3) 0.005(2) 0.029(2) 0.014(2)
C5B 0.043(6) 0.043(4) 0.066(6) 0.010(4) 0.007(5) 0.018(3)
C6B 0.055(2) 0.038(2) 0.035(2) 0.0112(18) 0.0016(18) -0.0046(18)
C7B 0.046(4) 0.032(3) 0.035(4) 0.007(3) 0.000(3) 0.004(3)
C8B 0.032(2) 0.037(3) 0.028(2) -0.001(2) 0.0047(19) 0.000(3)
C9B 0.0394(19) 0.0283(19) 0.044(2) 0.0018(14) -0.0056(16) -0.0034(17)
C10B 0.038(3) 0.035(3) 0.039(5) -0.005(2) -0.003(3) 0.012(3)
C11B 0.0356(19) 0.044(2) 0.042(2) 0.0027(15) 0.0033(16) 0.0149(19)
C12B 0.037(2) 0.039(3) 0.046(3) 0.006(2) 0.008(2) 0.005(2)
C13B 0.042(2) 0.035(3) 0.032(2) -0.0008(17) 0.0076(17) -0.0011(18)
Cl1B 0.0347(7) 0.0695(11) 0.0610(11) 0.0059(7) 0.0004(7) 0.0198(9)
C1C 0.0335(18) 0.0306(10) 0.0358(14) -0.0016(14) 0.0044(12) -0.0045(10)
N1C 0.036(4) 0.029(4) 0.033(6) -0.004(4) 0.008(4) 0.000(4)
N2C 0.037(4) 0.029(5) 0.025(4) -0.004(3) 0.006(4) -0.005(4)
C2C 0.032(4) 0.039(5) 0.038(5) -0.003(3) -0.002(3) 0.005(4)
C3C 0.036(5) 0.035(4) 0.054(5) -0.014(3) 0.010(4) -0.003(4)
C4C 0.031(4) 0.040(4) 0.068(5) -0.012(3) 0.019(4) 0.001(4)
C5C 0.049(4) 0.073(4) 0.105(6) -0.009(3) -0.002(3) -0.013(3)
C6C 0.053(5) 0.066(6) 0.054(7) -0.015(4) 0.000(4) -0.006(5)
C7C 0.052(4) 0.035(6) 0.038(5) -0.012(4) 0.003(4) 0.007(4)
C8C 0.029(6) 0.040(5) 0.031(5) -0.001(4) -0.002(4) 0.006(4)
C9C 0.057(6) 0.038(5) 0.025(5) 0.002(4) -0.008(4) 0.010(3)
C10C 0.062(6) 0.025(5) 0.031(6) 0.005(4) -0.007(4) 0.008(4)
C11C 0.062(7) 0.041(5) 0.022(4) 0.012(4) 0.006(4) 0.010(4)
C12C 0.036(5) 0.031(4) 0.045(6) -0.001(4) 0.010(4) 0.008(4)
C13C 0.025(6) 0.041(5) 0.049(6) 0.000(4) 0.003(4) -0.004(4)
Cl1C 0.084(4) 0.062(3) 0.044(3) -0.004(2) -0.002(3) -0.004(3)

loop_
_atom_type_symbol
_atom_type_description
_atom_type_scat_dispersion_real
_atom_type_scat_dispersion_imag
_atom_type_scat_source
C C 0.0033 0.0016 'International Tables Vol C Tables 4.2.6.8 and 6.1.1.4'
H H 0.0000 0.0000 'International Tables Vol C Tables 4.2.6.8 and 6.1.1.4'
N N 0.0061 0.0033 'International Tables Vol C Tables 4.2.6.8 and 6.1.1.4'
Cl Cl 0.1484 0.1585 'International Tables Vol C Tables 4.2.6.8 and 6.1.1.4'

loop_
_geom_angle_atom_site_label_1
_geom_angle_atom_site_label_2
_geom_angle_atom_site_label_3
_geom_angle_site_symmetry_1
_geom_angle_site_symmetry_3
_geom_angle
_geom_angle_publ_flag
N1A C1A C8A . . 106.4(5) ?
N1A C1A C1B . . 107.2(5) ?
C8A C1A C1B . . 114.9(5) ?
N1A C1A H1A . . 109.4 ?
C8A C1A H1A . . 109.4 ?
C1B C1A H1A . . 109.4 ?
N2A N1A C1A . . 114.2(7) ?
N1A N2A C2A . . 114.0(7) ?
C3A C2A C7A . . 120.0 ?
C3A C2A N2A . . 116.2(5) ?
C7A C2A N2A . . 123.7(5) ?
C2A C3A C4A . . 120.0 ?
C2A C3A H3A . . 120.0 ?
C4A C3A H3A . . 120.0 ?
C3A C4A C5A . . 120.0 ?
C3A C4A H4A . . 120.0 ?
C5A C4A H4A . . 120.0 ?
C6A C5A C4A . . 120.0 ?
C6A C5A H5A . . 120.0 ?
C4A C5A H5A . . 120.0 ?
C5A C6A C7A . . 120.0 ?
C5A C6A H6A . . 120.0 ?
C7A C6A H6A . . 120.0 ?
C6A C7A C2A . . 120.0 ?
C6A C7A H7A . . 120.0 ?
C2A C7A H7A . . 120.0 ?
C9A C8A C13A . . 120.0 ?
C9A C8A C1A . . 120.5(4) ?
C13A C8A C1A . . 119.5(4) ?
C8A C9A C10A . . 120.0 ?
C8A C9A H9A . . 120.0 ?
C10A C9A H9A . . 120.0 ?
C11A C10A C9A . . 120.0 ?
C11A C10A H10A . . 120.0 ?
C9A C10A H10A . . 120.0 ?
C10A C11A C12A . . 120.0 ?
C10A C11A Cl1A . . 121.8(4) ?
C12A C11A Cl1A . . 118.1(4) ?
C13A C12A C11A . . 120.0 ?
C13A C12A H12A . . 120.0 ?
C11A C12A H12A . . 120.0 ?
C12A C13A C8A . . 120.0 ?
C12A C13A H13A . . 120.0 ?
C8A C13A H13A . . 120.0 ?
N1B C1B C8B . . 108.9(4) ?
N1B C1B C1A . . 107.8(4) ?
C8B C1B C1A . . 115.1(4) ?
N1B C1B H1B . . 108.3 ?
C8B C1B H1B . . 108.3 ?
C1A C1B H1B . . 108.3 ?
N2B N1B C1B . . 114.3(4) ?
N1B N2B C2B . . 114.8(4) ?
C3B C2B C7B . . 120.0 ?
C3B C2B N2B . . 115.1(3) ?
C7B C2B N2B . . 124.9(3) ?
C2B C3B C4B . . 120.0 ?
C2B C3B H3B . . 120.0 ?
C4B C3B H3B . . 120.0 ?
C3B C4B C5B . . 120.0 ?
C3B C4B H4B . . 120.0 ?
C5B C4B H4B . . 120.0 ?
C6B C5B C4B . . 120.0 ?
C6B C5B H5B . . 120.0 ?
C4B C5B H5B . . 120.0 ?
C5B C6B C7B . . 120.0 ?
C5B C6B H6B . . 120.0 ?
C7B C6B H6B . . 120.0 ?
C6B C7B C2B . . 120.0 ?
C6B C7B H7B . . 120.0 ?
C2B C7B H7B . . 120.0 ?
C9B C8B C13B . . 120.0 ?
C9B C8B C1B . . 119.9(3) ?
C13B C8B C1B . . 120.0(3) ?
C10B C9B C8B . . 120.0 ?
C10B C9B H9B . . 120.0 ?
C8B C9B H9B . . 120.0 ?
C11B C10B C9B . . 120.0 ?
C11B C10B H10B . . 120.0 ?
C9B C10B H10B . . 120.0 ?
C10B C11B C12B . . 120.0 ?
C10B C11B Cl1B . . 119.93(19) ?
C12B C11B Cl1B . . 120.06(19) ?
C13B C12B C11B . . 120.0 ?
C13B C12B H12B . . 120.0 ?
C11B C12B H12B . . 120.0 ?
C12B C13B C8B . . 120.0 ?
C12B C13B H13B . . 120.0 ?
C8B C13B H13B . . 120.0 ?
N1C C1C C8C . . 108.5(9) ?
N1C C1C C1C . 7_566 104.7(10) ?
C8C C1C C1C . 7_566 108.7(9) ?
N1C C1C H1C . . 111.5 ?
C8C C1C H1C . . 111.5 ?
C1C C1C H1C 7_566 . 111.5 ?
N2C N1C C1C . . 112.7(11) ?
N1C N2C C2C . . 112.9(11) ?
C3C C2C C7C . . 120.0 ?
C3C C2C N2C . . 116.2(8) ?
C7C C2C N2C . . 123.8(8) ?
C2C C3C C4C . . 120.0 ?
C2C C3C H3C . . 120.0 ?
C4C C3C H3C . . 120.0 ?
C3C C4C C5C . . 120.0 ?
C3C C4C H4C . . 120.0 ?
C5C C4C H4C . . 120.0 ?
C6C C5C C4C . . 120.0 ?
C6C C5C H5C . . 120.0 ?
C4C C5C H5C . . 120.0 ?
C5C C6C C7C . . 120.0 ?
C5C C6C H6C . . 120.0 ?
C7C C6C H6C . . 120.0 ?
C6C C7C C2C . . 120.0 ?
C6C C7C H7C . . 120.0 ?
C2C C7C H7C . . 120.0 ?
C9C C8C C13C . . 120.0 ?
C9C C8C C1C . . 122.2(7) ?
C13C C8C C1C . . 117.7(7) ?
C10C C9C C8C . . 120.0 ?
C10C C9C H9C . . 120.0 ?
C8C C9C H9C . . 120.0 ?
C9C C10C C11C . . 120.0 ?
C9C C10C H10C . . 120.0 ?
C11C C10C H10C . . 120.0 ?
C10C C11C C12C . . 120.0 ?
C10C C11C Cl1C . . 117.3(7) ?
C12C C11C Cl1C . . 122.7(7) ?
C13C C12C C11C . . 120.0 ?
C13C C12C H12C . . 120.0 ?
C11C C12C H12C . . 120.0 ?
C12C C13C C8C . . 120.0 ?
C12C C13C H13C . . 120.0 ?
C8C C13C H13C . . 120.0 ?

loop_
_geom_bond_atom_site_label_1
_geom_bond_atom_site_label_2
_geom_bond_site_symmetry_2
_geom_bond_distance
_geom_bond_publ_flag
C1A N1A . 1.479(6) ?
C1A C8A . 1.508(5) ?
C1A C1B . 1.545(6) ?
C1A H1A . 1.0000 ?
N1A N2A . 1.242(7) ?
N2A C2A . 1.442(6) ?
C2A C3A . 1.3900 ?
C2A C7A . 1.3900 ?
C3A C4A . 1.3900 ?
C3A H3A . 0.9500 ?
C4A C5A . 1.3900 ?
C4A H4A . 0.9500 ?
C5A C6A . 1.3900 ?
C5A H5A . 0.9500 ?
C6A C7A . 1.3900 ?
C6A H6A . 0.9500 ?
C7A H7A . 0.9500 ?
C8A C9A . 1.3900 ?
C8A C13A . 1.3900 ?
C9A C10A . 1.3900 ?
C9A H9A . 0.9500 ?
C10A C11A . 1.3900 ?
C10A H10A . 0.9500 ?
C11A C12A . 1.3900 ?
C11A Cl1A . 1.678(7) ?
C12A C13A . 1.3900 ?
C12A H12A . 0.9500 ?
C13A H13A . 0.9500 ?
C1B N1B . 1.480(6) ?
C1B C8B . 1.517(5) ?
C1B H1B . 1.0000 ?
N1B N2B . 1.224(5) ?
N2B C2B . 1.441(5) ?
C2B C3B . 1.3900 ?
C2B C7B . 1.3900 ?
C3B C4B . 1.3900 ?
C3B H3B . 0.9500 ?
C4B C5B . 1.3900 ?
C4B H4B . 0.9500 ?
C5B C6B . 1.3900 ?
C5B H5B . 0.9500 ?
C6B C7B . 1.3900 ?
C6B H6B . 0.9500 ?
C7B H7B . 0.9500 ?
C8B C9B . 1.3900 ?
C8B C13B . 1.3900 ?
C9B C10B . 1.3900 ?
C9B H9B . 0.9500 ?
C10B C11B . 1.3900 ?
C10B H10B . 0.9500 ?
C11B C12B . 1.3900 ?
C11B Cl1B . 1.721(3) ?
C12B C13B . 1.3900 ?
C12B H12B . 0.9500 ?
C13B H13B . 0.9500 ?
C1C N1C . 1.475(11) ?
C1C C8C . 1.517(8) ?
C1C C1C 7_566 1.517(13) ?
C1C H1C . 1.0000 ?
N1C N2C . 1.245(12) ?
N2C C2C . 1.436(10) ?
C2C C3C . 1.3900 ?
C2C C7C . 1.3900 ?
C3C C4C . 1.3900 ?
C3C H3C . 0.9500 ?
C4C C5C . 1.3900 ?
C4C H4C . 0.9500 ?
C5C C6C . 1.3900 ?
C5C H5C . 0.9500 ?
C6C C7C . 1.3900 ?
C6C H6C . 0.9500 ?
C7C H7C . 0.9500 ?
C8C C9C . 1.3900 ?
C8C C13C . 1.3900 ?
C9C C10C . 1.3900 ?
C9C H9C . 0.9500 ?
C10C C11C . 1.3900 ?
C10C H10C . 0.9500 ?
C11C C12C . 1.3900 ?
C11C Cl1C . 1.822(12) ?
C12C C13C . 1.3900 ?
C12C H12C . 0.9500 ?
C13C H13C . 0.9500 ?

loop_
_geom_torsion_atom_site_label_1
_geom_torsion_atom_site_label_2
_geom_torsion_atom_site_label_3
_geom_torsion_atom_site_label_4
_geom_torsion_site_symmetry_1
_geom_torsion_site_symmetry_2
_geom_torsion_site_symmetry_3
_geom_torsion_site_symmetry_4
_geom_torsion
_geom_torsion_publ_flag
C8A C1A N1A N2A . . . . -123.0(10) ?
C1B C1A N1A N2A . . . . 113.6(10) ?
C1A N1A N2A C2A . . . . -178.7(8) ?
N1A N2A C2A C3A . . . . -174.3(9) ?
N1A N2A C2A C7A . . . . 1.8(14) ?
C7A C2A C3A C4A . . . . 0.0 ?
N2A C2A C3A C4A . . . . 176.2(8) ?
C2A C3A C4A C5A . . . . 0.0 ?
C3A C4A C5A C6A . . . . 0.0 ?
C4A C5A C6A C7A . . . . 0.0 ?
C5A C6A C7A C2A . . . . 0.0 ?
C3A C2A C7A C6A . . . . 0.0 ?
N2A C2A C7A C6A . . . . -175.9(9) ?
N1A C1A C8A C9A . . . . -56.0(7) ?
C1B C1A C8A C9A . . . . 62.5(6) ?
N1A C1A C8A C13A . . . . 125.6(6) ?
C1B C1A C8A C13A . . . . -116.0(5) ?
C13A C8A C9A C10A . . . . 0.0 ?
C1A C8A C9A C10A . . . . -178.5(6) ?
C8A C9A C10A C11A . . . . 0.0 ?
C9A C10A C11A C12A . . . . 0.0 ?
C9A C10A C11A Cl1A . . . . 176.5(7) ?
C10A C11A C12A C13A . . . . 0.0 ?
Cl1A C11A C12A C13A . . . . -176.6(6) ?
C11A C12A C13A C8A . . . . 0.0 ?
C9A C8A C13A C12A . . . . 0.0 ?
C1A C8A C13A C12A . . . . 178.5(6) ?
N1A C1A C1B N1B . . . . -69.1(6) ?
C8A C1A C1B N1B . . . . 172.9(4) ?
N1A C1A C1B C8B . . . . 169.1(5) ?
C8A C1A C1B C8B . . . . 51.1(6) ?
C8B C1B N1B N2B . . . . -121.7(5) ?
C1A C1B N1B N2B . . . . 112.8(6) ?
C1B N1B N2B C2B . . . . -179.8(4) ?
N1B N2B C2B C3B . . . . -173.1(4) ?
N1B N2B C2B C7B . . . . 7.0(7) ?
C7B C2B C3B C4B . . . . 0.0 ?
N2B C2B C3B C4B . . . . -179.9(4) ?
C2B C3B C4B C5B . . . . 0.0 ?
C3B C4B C5B C6B . . . . 0.0 ?
C4B C5B C6B C7B . . . . 0.0 ?
C5B C6B C7B C2B . . . . 0.0 ?
C3B C2B C7B C6B . . . . 0.0 ?
N2B C2B C7B C6B . . . . 179.9(4) ?
N1B C1B C8B C9B . . . . -48.4(4) ?
C1A C1B C8B C9B . . . . 72.8(5) ?
N1B C1B C8B C13B . . . . 128.3(3) ?
C1A C1B C8B C13B . . . . -110.5(4) ?
C13B C8B C9B C10B . . . . 0.0 ?
C1B C8B C9B C10B . . . . 176.7(3) ?
C8B C9B C10B C11B . . . . 0.0 ?
C9B C10B C11B C12B . . . . 0.0 ?
C9B C10B C11B Cl1B . . . . -179.0(3) ?
C10B C11B C12B C13B . . . . 0.0 ?
Cl1B C11B C12B C13B . . . . 178.9(3) ?
C11B C12B C13B C8B . . . . 0.0 ?
C9B C8B C13B C12B . . . . 0.0 ?
C1B C8B C13B C12B . . . . -176.7(3) ?
C8C C1C N1C N2C . . . . -120.6(16) ?
C1C C1C N1C N2C 7_566 . . . 123.4(17) ?
C1C N1C N2C C2C . . . . 174.4(13) ?
N1C N2C C2C C3C . . . . 164.3(14) ?
N1C N2C C2C C7C . . . . -17(2) ?
C7C C2C C3C C4C . . . . 0.0 ?
N2C C2C C3C C4C . . . . 178.5(13) ?
C2C C3C C4C C5C . . . . 0.0 ?
C3C C4C C5C C6C . . . . 0.0 ?
C4C C5C C6C C7C . . . . 0.0 ?
C5C C6C C7C C2C . . . . 0.0 ?
C3C C2C C7C C6C . . . . 0.0 ?
N2C C2C C7C C6C . . . . -178.3(14) ?
N1C C1C C8C C9C . . . . -56.3(13) ?
C1C C1C C8C C9C 7_566 . . . 57.1(13) ?
N1C C1C C8C C13C . . . . 122.3(11) ?
C1C C1C C8C C13C 7_566 . . . -124.3(10) ?
C13C C8C C9C C10C . . . . 0.0 ?
C1C C8C C9C C10C . . . . 178.6(12) ?
C8C C9C C10C C11C . . . . 0.0 ?
C9C C10C C11C C12C . . . . 0.0 ?
C9C C10C C11C Cl1C . . . . -178.4(11) ?
C10C C11C C12C C13C . . . . 0.0 ?
Cl1C C11C C12C C13C . . . . 178.3(12) ?
C11C C12C C13C C8C . . . . 0.0 ?
C9C C8C C13C C12C . . . . 0.0 ?
C1C C8C C13C C12C . . . . -178.6(11) ?

_cod_database_fobs_code 2312045
